data_4083237
loop_
_publ_author_name
'Roemer, Max'
'Heinrich, Darina'
'Kang, Youn Kyung'
'Chung, Young Keun'
'Lentz, Dieter'

_publ_section_title
;
 Bulky-Alkyl-Substituted Bis(trifluorovinyl)ferrocenes:
 Redox-Autocatalytic Formation of Fluorinated Ferrocenophanes
;
_journal_issue 4
_journal_name_full Organometallics
_journal_page_first 1500
_journal_paper_doi 10.1021/om2009765
_journal_volume 31
_journal_year 2012
_chemical_formula_sum 'C18 H24 Fe I2'
_chemical_formula_weight 550.02
_chemical_name_systematic
; 
 ? 
;
_space_group_IT_number 14
_symmetry_cell_setting monoclinic
_symmetry_space_group_name_Hall '-P 2yn'
_symmetry_space_group_name_H-M 'P 1 21/n 1'
_atom_sites_solution_hydrogens geom
_atom_sites_solution_primary direct
_atom_sites_solution_secondary difmap
_audit_creation_method SHELXL-97
_cell_angle_alpha 90.00
_cell_angle_beta 97.786(2)
_cell_angle_gamma 90.00
_cell_formula_units_Z 4
_cell_length_a 9.7791(3)
_cell_length_b 17.6134(8)
_cell_length_c 11.5627(3)
_cell_measurement_reflns_used 4106
_cell_measurement_temperature 293(2)
_cell_measurement_theta_max 27.485
_cell_measurement_theta_min 0.998
_cell_volume 1973.24(12)
_computing_cell_refinement 'HKL Scalepack (Otwinowski & Minor 1997)'
_computing_data_collection 'Collect (Bruker AXS BV, 1997-2004)'
_computing_data_reduction 'HKL Denzo and Scalepack (Otwinowski & Minor 1997)'
_computing_structure_refinement 'SHELXL-97 (Sheldrick, 1997)'
_computing_structure_solution 'SHELXS-97 (Sheldrick, 1990)'
_diffrn_ambient_temperature 293(2)
_diffrn_detector_area_resol_mean 9
_diffrn_measured_fraction_theta_full 0.988
_diffrn_measured_fraction_theta_max 0.988
_diffrn_measurement_device '95mm CCD camera on \k-goniostat'
_diffrn_measurement_device_type KappaCCD
_diffrn_measurement_method 'CCD rotation images, thick slices'
_diffrn_radiation_monochromator graphite
_diffrn_radiation_source 'fine-focus sealed tube'
_diffrn_radiation_type MoK\a
_diffrn_radiation_wavelength 0.71073
_diffrn_reflns_av_R_equivalents 0.0186
_diffrn_reflns_av_sigmaI/netI 0.0277
_diffrn_reflns_limit_h_max 12
_diffrn_reflns_limit_h_min -12
_diffrn_reflns_limit_k_max 20
_diffrn_reflns_limit_k_min -22
_diffrn_reflns_limit_l_max 14
_diffrn_reflns_limit_l_min -14
_diffrn_reflns_number 7594
_diffrn_reflns_theta_full 27.48
_diffrn_reflns_theta_max 27.48
_diffrn_reflns_theta_min 3.45
_exptl_absorpt_coefficient_mu 3.886
_exptl_absorpt_correction_type none
_exptl_crystal_colour brown
_exptl_crystal_density_diffrn 1.851
_exptl_crystal_density_method 'not measured'
_exptl_crystal_description platelett
_exptl_crystal_F_000 1056
_exptl_crystal_size_max 0.5
_exptl_crystal_size_mid 0.3
_exptl_crystal_size_min 0.04
_refine_diff_density_max 1.281
_refine_diff_density_min -1.601
_refine_diff_density_rms 0.137
_refine_ls_extinction_method none
_refine_ls_goodness_of_fit_ref 1.040
_refine_ls_hydrogen_treatment constr
_refine_ls_matrix_type full
_refine_ls_number_parameters 190
_refine_ls_number_reflns 4470
_refine_ls_number_restraints 0
_refine_ls_restrained_S_all 1.040
_refine_ls_R_factor_all 0.0504
_refine_ls_R_factor_gt 0.0423
_refine_ls_shift/su_max 0.000
_refine_ls_shift/su_mean 0.000
_refine_ls_structure_factor_coef Fsqd
_refine_ls_weighting_details 'calc w=1/[\s^2^(Fo^2^)+(0.0669P)^2^+3.3897P] where P=(Fo^2^+2Fc^2^)/3'
_refine_ls_weighting_scheme calc
_refine_ls_wR_factor_gt 0.1134
_refine_ls_wR_factor_ref 0.1205
_reflns_number_gt 3833
_reflns_number_total 4470
_reflns_threshold_expression >2sigma(I)
_cod_data_source_file 4a.CIF
_cod_data_source_block tbu2fci2
_cod_original_sg_symbol_H-M P21/n
_cod_database_code 4083237

loop_
_symmetry_equiv_pos_as_xyz
'x, y, z'
'-x+1/2, y+1/2, -z+1/2'
'-x, -y, -z'
'x-1/2, -y-1/2, z-1/2'

loop_
_atom_site_label
_atom_site_type_symbol
_atom_site_fract_x
_atom_site_fract_y
_atom_site_fract_z
_atom_site_U_iso_or_equiv
_atom_site_adp_type
_atom_site_occupancy
_atom_site_symmetry_multiplicity
_atom_site_calc_flag
_atom_site_refinement_flags
Fe1 Fe 0.01788(5) 0.20801(3) 0.79032(4) 0.02821(14) Uani 1 1 d .
I1 I -0.14131(4) 0.08379(2) 0.54944(3) 0.06428(15) Uani 1 1 d .
I2 I -0.18617(4) 0.11418(2) 0.99692(4) 0.06854(15) Uani 1 1 d .
C1 C -0.0919(4) 0.1869(2) 0.6322(3) 0.0378(8) Uani 1 1 d .
C2 C -0.1745(4) 0.2279(2) 0.7026(3) 0.0359(8) Uani 1 1 d .
H2 H -0.2572 0.2112 0.7250 0.043 Uiso 1 1 calc R
C3 C -0.1092(4) 0.2988(2) 0.7329(3) 0.0333(8) Uani 1 1 d .
C4 C 0.0149(4) 0.3001(2) 0.6812(3) 0.0379(8) Uani 1 1 d .
H4 H 0.0786 0.3396 0.6876 0.045 Uiso 1 1 calc R
C5 C 0.0264(5) 0.2318(3) 0.6185(3) 0.0404(9) Uani 1 1 d .
H5 H 0.0975 0.2187 0.5764 0.049 Uiso 1 1 calc R
C6 C -0.0050(4) 0.1495(3) 0.9369(3) 0.0395(9) Uani 1 1 d .
C7 C 0.0663(4) 0.2180(3) 0.9677(3) 0.0398(9) Uani 1 1 d .
H7 H 0.0384 0.2564 1.0144 0.048 Uiso 1 1 calc R
C8 C 0.1879(4) 0.2170(3) 0.9138(4) 0.0406(9) Uani 1 1 d .
H8 H 0.2530 0.2557 0.9179 0.049 Uiso 1 1 calc R
C9 C 0.1947(4) 0.1472(2) 0.8522(3) 0.0355(8) Uani 1 1 d .
C10 C 0.0727(4) 0.1055(2) 0.8664(3) 0.0352(8) Uani 1 1 d .
H10 H 0.0486 0.0579 0.8349 0.042 Uiso 1 1 calc R
C11 C 0.3150(4) 0.1185(3) 0.7949(4) 0.0450(10) Uani 1 1 d .
C13 C 0.3938(6) 0.1852(4) 0.7486(6) 0.0752(18) Uani 1 1 d .
H13A H 0.4696 0.1659 0.7126 0.113 Uiso 1 1 calc R
H13B H 0.4282 0.2180 0.8122 0.113 Uiso 1 1 calc R
H13C H 0.3326 0.2132 0.6922 0.113 Uiso 1 1 calc R
C14 C 0.2675(6) 0.0642(4) 0.6946(5) 0.0610(14) Uani 1 1 d .
H14A H 0.3460 0.0472 0.6601 0.091 Uiso 1 1 calc R
H14B H 0.2043 0.0899 0.6369 0.091 Uiso 1 1 calc R
H14C H 0.2223 0.0213 0.7239 0.091 Uiso 1 1 calc R
C15 C -0.1698(5) 0.3650(3) 0.7937(4) 0.0409(9) Uani 1 1 d .
C16 C -0.2703(7) 0.3376(4) 0.8736(6) 0.0715(17) Uani 1 1 d .
H16A H -0.3067 0.3804 0.9107 0.107 Uiso 1 1 calc R
H16B H -0.2233 0.3045 0.9320 0.107 Uiso 1 1 calc R
H16C H -0.3445 0.3105 0.8287 0.107 Uiso 1 1 calc R
C17 C -0.2442(8) 0.4164(4) 0.6985(5) 0.076(2) Uani 1 1 d .
H17A H -0.1798 0.4337 0.6486 0.114 Uiso 1 1 calc R
H17B H -0.2826 0.4593 0.7340 0.114 Uiso 1 1 calc R
H17C H -0.3169 0.3884 0.6532 0.114 Uiso 1 1 calc R
C18 C -0.0553(7) 0.4116(3) 0.8662(6) 0.0675(16) Uani 1 1 d .
H18A H 0.0090 0.4293 0.8164 0.101 Uiso 1 1 calc R
H18B H -0.0079 0.3803 0.9267 0.101 Uiso 1 1 calc R
H18C H -0.0956 0.4543 0.9005 0.101 Uiso 1 1 calc R
C30 C 0.4113(5) 0.0751(4) 0.8881(5) 0.0648(15) Uani 1 1 d .
H30A H 0.4891 0.0562 0.8545 0.097 Uiso 1 1 calc R
H30B H 0.3621 0.0334 0.9164 0.097 Uiso 1 1 calc R
H30C H 0.4427 0.1087 0.9516 0.097 Uiso 1 1 calc R

loop_
_atom_site_aniso_label
_atom_site_aniso_U_11
_atom_site_aniso_U_22
_atom_site_aniso_U_33
_atom_site_aniso_U_23
_atom_site_aniso_U_13
_atom_site_aniso_U_12
Fe1 0.0293(3) 0.0298(3) 0.0251(2) -0.00041(19) 0.00218(18) -0.0014(2)
I1 0.0834(3) 0.0415(2) 0.0605(2) -0.01692(14) -0.01736(18) 0.00396(16)
I2 0.0600(2) 0.0711(3) 0.0824(3) 0.01733(19) 0.0380(2) -0.00298(17)
C1 0.049(2) 0.034(2) 0.0281(17) -0.0019(15) -0.0039(16) 0.0072(17)
C2 0.0346(18) 0.036(2) 0.0353(18) 0.0007(16) -0.0021(15) 0.0022(16)
C3 0.0375(19) 0.0315(19) 0.0302(17) 0.0039(15) 0.0025(14) 0.0013(15)
C4 0.046(2) 0.031(2) 0.0378(19) 0.0062(16) 0.0109(16) -0.0004(16)
C5 0.050(2) 0.044(2) 0.0293(18) 0.0039(16) 0.0121(16) 0.0069(19)
C6 0.0372(19) 0.050(2) 0.0323(18) 0.0055(17) 0.0082(15) 0.0005(18)
C7 0.044(2) 0.048(2) 0.0261(17) -0.0048(16) 0.0006(15) 0.0054(18)
C8 0.0359(19) 0.047(2) 0.0363(19) -0.0038(18) -0.0053(15) -0.0029(17)
C9 0.0299(17) 0.043(2) 0.0320(18) 0.0014(16) -0.0015(14) 0.0009(16)
C10 0.0356(19) 0.035(2) 0.0340(18) 0.0016(16) 0.0019(15) 0.0001(16)
C11 0.034(2) 0.056(3) 0.045(2) 0.001(2) 0.0067(17) 0.0090(19)
C13 0.047(3) 0.091(5) 0.094(4) 0.017(4) 0.033(3) -0.006(3)
C14 0.058(3) 0.076(4) 0.049(3) -0.012(3) 0.009(2) 0.021(3)
C15 0.049(2) 0.037(2) 0.037(2) -0.0035(17) 0.0069(17) 0.0045(18)
C16 0.078(4) 0.064(4) 0.081(4) -0.012(3) 0.044(3) 0.003(3)
C17 0.111(5) 0.059(4) 0.055(3) -0.006(3) -0.006(3) 0.041(3)
C18 0.072(4) 0.052(3) 0.076(4) -0.026(3) 0.001(3) -0.002(3)
C30 0.040(2) 0.087(4) 0.066(3) 0.006(3) 0.001(2) 0.020(3)

loop_
_atom_type_symbol
_atom_type_description
_atom_type_scat_dispersion_real
_atom_type_scat_dispersion_imag
_atom_type_scat_source
C C 0.0033 0.0016 'International Tables Vol C Tables 4.2.6.8 and 6.1.1.4'
H H 0.0000 0.0000 'International Tables Vol C Tables 4.2.6.8 and 6.1.1.4'
Fe Fe 0.3463 0.8444 'International Tables Vol C Tables 4.2.6.8 and 6.1.1.4'
I I -0.4742 1.8119 'International Tables Vol C Tables 4.2.6.8 and 6.1.1.4'

loop_
_geom_angle_atom_site_label_1
_geom_angle_atom_site_label_2
_geom_angle_atom_site_label_3
_geom_angle
C6 Fe1 C1 123.91(18)
C6 Fe1 C2 107.75(17)
C1 Fe1 C2 40.83(16)
C6 Fe1 C5 160.61(19)
C1 Fe1 C5 41.08(18)
C2 Fe1 C5 68.78(17)
C6 Fe1 C8 68.04(17)
C1 Fe1 C8 157.74(18)
C2 Fe1 C8 160.07(17)
C5 Fe1 C8 121.77(18)
C6 Fe1 C10 40.77(17)
C1 Fe1 C10 107.54(16)
C2 Fe1 C10 122.28(17)
C5 Fe1 C10 123.72(17)
C8 Fe1 C10 68.15(17)
C6 Fe1 C7 40.65(18)
C1 Fe1 C7 160.34(18)
C2 Fe1 C7 123.70(17)
C5 Fe1 C7 157.16(19)
C8 Fe1 C7 40.46(17)
C10 Fe1 C7 68.54(17)
C6 Fe1 C4 157.56(18)
C1 Fe1 C4 68.20(17)
C2 Fe1 C4 67.92(17)
C5 Fe1 C4 40.49(17)
C8 Fe1 C4 108.08(18)
C10 Fe1 C4 160.34(16)
C7 Fe1 C4 122.00(18)
C6 Fe1 C9 68.27(16)
C1 Fe1 C9 122.06(16)
C2 Fe1 C9 157.97(17)
C5 Fe1 C9 107.37(17)
C8 Fe1 C9 40.49(17)
C10 Fe1 C9 40.55(16)
C7 Fe1 C9 68.33(16)
C4 Fe1 C9 124.10(17)
C6 Fe1 C3 122.07(17)
C1 Fe1 C3 68.44(16)
C2 Fe1 C3 40.47(16)
C5 Fe1 C3 68.49(16)
C8 Fe1 C3 123.89(17)
C10 Fe1 C3 157.84(16)
C7 Fe1 C3 107.50(16)
C4 Fe1 C3 40.33(16)
C9 Fe1 C3 160.16(16)
C2 C1 C5 108.3(4)
C2 C1 Fe1 70.2(2)
C5 C1 Fe1 70.1(2)
C2 C1 I1 126.4(3)
C5 C1 I1 125.0(3)
Fe1 C1 I1 129.6(2)
C1 C2 C3 108.4(4)
C1 C2 Fe1 68.9(2)
C3 C2 Fe1 71.1(2)
C4 C3 C2 106.8(4)
C4 C3 C15 126.1(4)
C2 C3 C15 126.6(4)
C4 C3 Fe1 68.9(2)
C2 C3 Fe1 68.4(2)
C15 C3 Fe1 134.1(3)
C5 C4 C3 109.4(4)
C5 C4 Fe1 69.4(2)
C3 C4 Fe1 70.8(2)
C4 C5 C1 107.0(4)
C4 C5 Fe1 70.1(2)
C1 C5 Fe1 68.8(2)
C7 C6 C10 109.1(4)
C7 C6 Fe1 70.7(2)
C10 C6 Fe1 70.6(2)
C7 C6 I2 125.6(3)
C10 C6 I2 125.1(3)
Fe1 C6 I2 128.8(2)
C8 C7 C6 107.1(4)
C8 C7 Fe1 69.7(2)
C6 C7 Fe1 68.7(2)
C7 C8 C9 109.2(4)
C7 C8 Fe1 69.9(2)
C9 C8 Fe1 71.0(2)
C8 C9 C10 106.8(4)
C8 C9 C11 126.8(4)
C10 C9 C11 126.1(4)
C8 C9 Fe1 68.6(2)
C10 C9 Fe1 68.6(2)
C11 C9 Fe1 133.0(3)
C6 C10 C9 107.8(4)
C6 C10 Fe1 68.6(2)
C9 C10 Fe1 70.8(2)
C9 C11 C14 111.6(4)
C9 C11 C30 107.3(4)
C14 C11 C30 108.4(5)
C9 C11 C13 110.6(4)
C14 C11 C13 109.2(5)
C30 C11 C13 109.6(5)
C16 C15 C3 111.3(4)
C16 C15 C17 110.0(5)
C3 C15 C17 107.4(4)
C16 C15 C18 108.7(5)
C3 C15 C18 111.1(4)
C17 C15 C18 108.4(5)

loop_
_geom_bond_atom_site_label_1
_geom_bond_atom_site_label_2
_geom_bond_distance
Fe1 C6 2.022(4)
Fe1 C1 2.025(4)
Fe1 C2 2.043(4)
Fe1 C5 2.043(4)
Fe1 C8 2.045(4)
Fe1 C10 2.048(4)
Fe1 C7 2.048(4)
Fe1 C4 2.052(4)
Fe1 C9 2.077(4)
Fe1 C3 2.078(4)
I1 C1 2.079(4)
I2 C6 2.084(4)
C1 C2 1.419(6)
C1 C5 1.427(6)
C2 C3 1.425(6)
C3 C4 1.424(6)
C3 C15 1.521(6)
C4 C5 1.417(6)
C6 C7 1.414(6)
C6 C10 1.418(6)
C7 C8 1.415(6)
C8 C9 1.427(6)
C9 C10 1.430(6)
C9 C11 1.513(6)
C11 C14 1.526(7)
C11 C30 1.535(7)
C11 C13 1.539(8)
C15 C16 1.516(7)
C15 C17 1.531(7)
C15 C18 1.542(7)
